data_2017056
loop_
_publ_author_name
'Tolchard, Julian R.'
'Fontaine, Marie-Laure'
'Grande, Tor'

_publ_section_title
;
 La(Ni~2/3~Nb~1/3~)O~3~ by neutron powder diffraction
;
_journal_coeditor_code LG3004
_journal_issue 4
_journal_name_full 'Acta Crystallographica Section C'
_journal_page_first i11
_journal_page_last i13
_journal_paper_doi 10.1107/S0108270108042467
_journal_volume 65
_journal_year 2009
_chemical_formula_iupac 'La Nb0.33 Ni0.67 O3'
_chemical_formula_moiety 'La Nb0.33 Ni0.67 O3'
_chemical_formula_sum 'La Nb0.33 Ni0.67 O3'
_chemical_formula_weight 257.00
_chemical_name_common 'Lanthanum Niobium Nickelate'
_chemical_name_systematic
;
Lanthanum nickel niobium trioxide
;
_space_group_crystal_system monoclinic
_space_group_IT_number 14
_space_group_name_Hall '-P 2yn'
_space_group_name_H-M_alt 'P 1 21/n 1'
_symmetry_space_group_name_Hall '-P 2yn'
_symmetry_space_group_name_H-M 'P 1 21/n 1'
_cell_angle_alpha 90.0
_cell_angle_beta 90.000(9)
_cell_angle_gamma 90.0
_cell_formula_units_Z 4
_cell_length_a 5.5823(2)
_cell_length_b 5.6194(2)
_cell_length_c 7.9045(3)
_cell_measurement_temperature 295
_cell_volume 247.958(16)
_computing_molecular_graphics 'ATOMS (Dowty, 2002)'
_computing_publication_material 'GSAS (Larson & Von Dreele, 2000 )'
_computing_structure_refinement 'GSAS (Larson & Von Dreele, 2000 )'
_computing_structure_solution
;
WINPLOTR (Roisnel & Rodr\'iguez-Carvajal, 2001), DICVOL
(Boultif & Lou\"er, 2004)
and
Chekcell (Laugier & Bochu, 2001)
;
_diffrn_ambient_temperature 295
_diffrn_measurement_device_type 'GEM (ISIS, Didcot)'
_diffrn_radiation_probe neutron
_diffrn_radiation_type neutron
_exptl_crystal_density_diffrn 6.884
_refine_ls_goodness_of_fit_all 1.26
_refine_ls_matrix_type full
_refine_ls_number_parameters 75
_refine_ls_number_restraints 0
_refine_ls_shift/su_max 0.05
_refine_ls_shift/su_mean 0.00
_cod_data_source_file lg3004.cif
_cod_data_source_block I
_cod_depositor_comments
;
The following automatic conversions were performed:
'_geom_bond_publ_flag' value 'N' changed to 'n' according to
'/home/saulius/struct/CIF-dictionaries/cif_core.dic' dictionary named
'cif_core.dic' version 2.4.1 from 2010-06-29 (44
times).

'_geom_angle_publ_flag' value 'N' changed to 'n' according to
'/home/saulius/struct/CIF-dictionaries/cif_core.dic' dictionary named
'cif_core.dic' version 2.4.1 from 2010-06-29 (57 times).

Automatic conversion script
Id: cif_fix_enum 1527 2010-12-29 10:47:43Z saulius 

The following automatic conversions were performed:

'_geom_bond_publ_flag' value 'N' changed to 'n' according to
/home/saulius/struct/CIF-dictionaries/cif_core.dic dictionary named
'cif_core.dic' version 2.4.1 from 2010-06-29 (44
times).

'_geom_angle_publ_flag' value 'N' changed to 'n' according
to /home/saulius/struct/CIF-dictionaries/cif_core.dic dictionary
named 'cif_core.dic' version 2.4.1 from 2010-06-29 (57 times).

Automatic conversion script
Id: cif_fix_values 1715 2011-07-08 13:25:40Z adriana 
;
_cod_original_cell_volume 247.96(2)
_cod_database_code 2017056

loop_
_symmetry_equiv_pos_site_id
_symmetry_equiv_pos_as_xyz
1 +x,+y,+z
2 -x+1/2,+y+1/2,-z+1/2
-1 -x,-y,-z
-2 +x+1/2,-y+1/2,+z+1/2

loop_
_atom_site_type_symbol
_atom_site_label
_atom_site_fract_x
_atom_site_fract_y
_atom_site_fract_z
_atom_site_U_iso_or_equiv
_atom_site_thermal_displace_type
_atom_site_occupancy
La La1 0.4915(3) 0.53711(11) 0.2496(7) 0.01797(16) Uiso 1.0
Nb Nb2 0.5 0.0 0.0 0.0057(7) Uiso 0.09(2)
Ni Ni3 0.5 0.0 0.0 0.0057(7) Uiso 0.91(2)
Nb Nb4 0.0 0.5 0.0 0.0042(7) Uiso 0.57(2)
Ni Ni5 0.0 0.5 0.0 0.0042(7) Uiso 0.43(2)
O O6 0.2898(7) 0.2936(6) 0.0346(3) 0.0064(5) Uiso 1.0
O O7 0.2119(7) 0.7856(7) 0.0471(3) 0.0112(7) Uiso 1.0
O O8 0.5783(3) 0.9844(2) 0.2503(10) 0.0102(3) Uiso 1.0

loop_
_atom_type_symbol
_atom_type_scat_source
La International_Tables_Vol_C
Nb International_Tables_Vol_C
Ni International_Tables_Vol_C
O International_Tables_Vol_C

loop_
_geom_angle_atom_site_label_1
_geom_angle_atom_site_label_2
_geom_angle_atom_site_label_3
_geom_angle_site_symmetry_1
_geom_angle_site_symmetry_2
_geom_angle_site_symmetry_3
_geom_angle
_geom_angle_publ_flag
O6 La1 O6 1_555 . 2_555 117.59(7) n
O6 La1 O6 1_555 . -1_665 80.18(19) n
O6 La1 O7 1_555 . 1_555 66.64(19) n
O6 La1 O7 1_555 . 2_545 85.36(5) n
O6 La1 O8 1_555 . 1_555 129.5(2) n
O6 La1 O8 1_555 . 2_645 112.8(3) n
O6 La1 O6 2_555 . -1_665 126.00(6) n
O6 La1 O7 2_555 . 1_555 76.06(5) n
O6 La1 O7 2_555 . 2_545 67.91(18) n
O6 La1 O8 2_555 . 1_555 65.75(13) n
O6 La1 O8 2_555 . 2_645 129.4(3) n
O6 La1 O7 -1_665 . 1_555 65.17(19) n
O6 La1 O7 -1_665 . 2_545 163.62(18) n
O6 La1 O8 -1_665 . 1_555 64.82(16) n
O6 La1 O8 -1_665 . 2_645 66.35(19) n
O7 La1 O7 1_555 . 2_545 115.74(8) n
O7 La1 O8 1_555 . 1_555 65.99(12) n
O7 La1 O8 1_555 . 2_645 130.8(3) n
O7 La1 O8 2_545 . 1_555 131.3(2) n
O7 La1 O8 2_545 . 2_645 113.2(3) n
O8 La1 O8 1_555 . 2_645 86.11(6) n
O6 Nb2 O7 1_555 . 1_545 89.99(18) n
O6 Nb2 O7 1_555 . -1_665 90.01(18) n
O6 Nb2 O8 1_555 . 1_545 91.62(10) n
O6 Nb2 O8 1_555 . -1_665 88.38(10) n
O6 Nb2 O7 -1_655 . 1_545 90.01(18) n
O6 Nb2 O7 -1_655 . -1_665 89.99(18) n
O6 Nb2 O8 -1_655 . 1_545 88.38(10) n
O6 Nb2 O8 -1_655 . -1_665 91.62(10) n
O7 Nb2 O8 1_545 . 1_545 88.07(11) n
O7 Nb2 O8 1_545 . -1_665 91.93(11) n
O7 Nb2 O8 -1_665 . 1_545 91.93(11) n
O7 Nb2 O8 -1_665 . -1_665 88.07(11) n
O6 Ni3 O7 1_555 . 1_545 89.99(18) y
O6 Ni3 O7 1_555 . -1_665 90.01(18) y
O6 Ni3 O8 1_555 . 1_545 91.62(10) y
O6 Ni3 O8 1_555 . -1_665 88.38(10) y
O6 Ni3 O7 -1_655 . 1_545 90.01(18) y
O6 Ni3 O7 -1_655 . -1_665 89.99(18) y
O6 Ni3 O8 -1_655 . 1_545 88.38(10) y
O6 Ni3 O8 -1_655 . -1_665 91.62(10) y
O7 Ni3 O8 1_545 . 1_545 88.07(11) y
O7 Ni3 O8 1_545 . -1_665 91.93(11) y
O7 Ni3 O8 -1_665 . 1_545 91.93(11) y
O7 Ni3 O8 -1_665 . -1_665 88.07(11) y
O6 Nb4 O7 1_555 . 1_555 87.83(18) y
O6 Nb4 O7 1_555 . -1_565 92.17(18) y
O6 Nb4 O8 1_555 . 2_545 90.93(9) y
O6 Nb4 O8 1_555 . -2_575 89.07(9) y
O6 Nb4 O7 -1_565 . 1_555 92.17(18) y
O6 Nb4 O7 -1_565 . -1_565 87.83(18) y
O6 Nb4 O8 -1_565 . 2_545 89.07(9) y
O6 Nb4 O8 -1_565 . -2_575 90.93(9) y
O7 Nb4 O8 1_555 . 2_545 88.93(10) y
O7 Nb4 O8 1_555 . -2_575 91.07(10) y
O7 Nb4 O8 -1_565 . 2_545 91.07(10) y
O7 Nb4 O8 -1_565 . -2_575 88.93(10) y
O6 Ni5 O7 1_555 . 1_555 87.83(18) n
O6 Ni5 O7 1_555 . -1_565 92.17(18) n
O6 Ni5 O8 1_555 . 2_545 90.93(9) n
O6 Ni5 O8 1_555 . -2_575 89.07(9) n
O6 Ni5 O7 -1_565 . 1_555 92.17(18) n
O6 Ni5 O7 -1_565 . -1_565 87.83(18) n
O6 Ni5 O8 -1_565 . 2_545 89.07(9) n
O6 Ni5 O8 -1_565 . -2_575 90.93(9) n
O7 Ni5 O8 1_555 . 2_545 88.93(10) n
O7 Ni5 O8 1_555 . -2_575 91.07(10) n
O7 Ni5 O8 -1_565 . 2_545 91.07(10) n
O7 Ni5 O8 -1_565 . -2_575 88.93(10) n
Nb2 O6 Nb4 1_555 . 1_555 155.55(16) n
Nb2 O6 Ni5 1_555 . 1_555 155.55(16) n
Ni3 O6 Nb4 1_555 . 1_555 155.55(16) n
Ni3 O6 Ni5 1_555 . 1_555 155.55(16) n
Nb2 O7 Nb4 1_565 . 1_555 153.12(16) n
Nb2 O7 Ni5 1_565 . 1_555 153.12(16) n
Ni3 O7 Nb4 1_565 . 1_555 153.12(16) n
Ni3 O7 Ni5 1_565 . 1_555 153.12(16) n
Nb2 O8 Nb4 1_565 . 2_555 154.56(8) n
Nb2 O8 Ni5 1_565 . 2_555 154.56(8) n
Ni3 O8 Nb4 1_565 . 2_555 154.56(8) n
Ni3 O8 Ni5 1_565 . 2_555 154.56(8) n

loop_
_geom_bond_atom_site_label_1
_geom_bond_atom_site_label_2
_geom_bond_site_symmetry_1
_geom_bond_site_symmetry_2
_geom_bond_distance
_geom_bond_publ_flag
La1 O6 . 1_555 2.455(5) y
La1 O6 . 2_555 2.730(4) y
La1 O6 . -1_665 2.728(5) y
La1 O6 . -2_555 3.362(5) y
La1 O7 . 1_555 2.636(5) y
La1 O7 . 2_545 2.422(5) y
La1 O7 . -1_665 3.396(5) y
La1 O7 . -2_565 2.835(5) y
La1 O8 . 1_545 3.1436(13) y
La1 O8 . 1_555 2.5597(14) y
La1 O8 . 2_545 3.195(2) y
La1 O8 . 2_645 2.420(2) y
Nb2 La1 . 1_545 3.265(3) n
Nb2 La1 . 1_555 3.606(3) n
Nb2 La1 . 2_545 3.389(3) n
Nb2 La1 . 2_645 3.467(3) n
Nb2 La1 . -1_655 3.606(3) n
Nb2 La1 . -1_665 3.265(3) n
Nb2 La1 . -2_454 3.467(3) n
Nb2 La1 . -2_554 3.389(3) n
Nb2 O6 . 1_555 2.043(4) n
Nb2 O6 . -1_655 2.043(4) n
Nb2 O7 . 1_545 2.043(4) n
Nb2 O7 . -1_665 2.043(4) n
Nb2 O8 . 1_545 2.028(8) n
Nb2 O8 . -1_665 2.028(8) n
Ni3 La1 . 1_545 3.265(3) n
Ni3 La1 . 1_555 3.606(3) n
Ni3 La1 . 2_545 3.389(3) n
Ni3 La1 . 2_645 3.467(3) n
Ni3 La1 . -1_655 3.606(3) n
Ni3 La1 . -1_665 3.265(3) n
Ni3 La1 . -2_454 3.467(3) n
Ni3 La1 . -2_554 3.389(3) n
Ni3 O6 . 1_555 2.043(4) y
Ni3 O6 . -1_655 2.043(4) y
Ni3 O7 . 1_545 2.043(4) y
Ni3 O7 . -1_665 2.043(4) y
Ni3 O8 . 1_545 2.028(8) y
Ni3 O8 . -1_665 2.028(8) y
Nb4 La1 . 1_455 3.463(3) n
Nb4 La1 . 1_555 3.386(3) n
Nb4 La1 . 2_545 3.269(3) n
Nb4 La1 . 2_555 3.610(3) n
Nb4 La1 . -1_565 3.386(3) n
Nb4 La1 . -1_665 3.463(3) n
Nb4 La1 . -2_454 3.610(3) n
Nb4 La1 . -2_464 3.269(3) n
Nb4 O6 . 1_555 2.009(4) y
Nb4 O6 . -1_565 2.009(4) y
Nb4 O7 . 1_555 2.029(4) y
Nb4 O7 . -1_565 2.029(4) y
Nb4 O8 . 2_545 2.024(8) y
Nb4 O8 . -2_464 2.024(8) y
Ni5 La1 . 1_455 3.463(3) n
Ni5 La1 . 1_555 3.386(3) n
Ni5 La1 . 2_545 3.269(3) n
Ni5 La1 . 2_555 3.610(3) n
Ni5 La1 . -1_565 3.386(3) n
Ni5 La1 . -1_665 3.463(3) n
Ni5 La1 . -2_454 3.610(3) n
Ni5 La1 . -2_464 3.269(3) n
Ni5 O6 . 1_555 2.009(4) n
Ni5 O6 . -1_565 2.009(4) n
Ni5 O7 . 1_555 2.029(4) n
Ni5 O7 . -1_565 2.029(4) n
Ni5 O8 . 2_545 2.024(8) n
Ni5 O8 . -2_464 2.024(8) n
